data_7063946
loop_
_publ_author_name
'Leitner, Zden\<ek'
'C\'isa\<rov\'a, Ivana'
'Kalb\'a\<cov\'a Vejpravov\'a, Jana'
'\<St\<epni\<cka, Petr'

_publ_section_title
;
 Synthesis and coordination behaviour of a protic phosphinoferrocene
 amidine
;
_journal_issue 36
_journal_name_full 'New Journal of Chemistry'
_journal_page_first 15723
_journal_page_last 15735
_journal_paper_doi 10.1039/D5NJ02886H
_journal_volume 49
_journal_year 2025
_chemical_formula_moiety 'C26 H27 Cl2 Fe N2 P Pt, C H2 Cl2'
_chemical_formula_sum 'C27 H29 Cl4 Fe N2 P Pt'
_chemical_formula_weight 805.23
_space_group_crystal_system triclinic
_space_group_IT_number 2
_space_group_name_Hall '-P 1'
_space_group_name_H-M_alt 'P -1'
_atom_sites_solution_hydrogens mixed
_atom_sites_solution_primary direct
_atom_sites_solution_secondary difmap
_audit_creation_method SHELXL-2017/1
_audit_update_record
;
2025-07-02 deposited with the CCDC.	2025-08-04 downloaded from the CCDC.
;
_cell_angle_alpha 85.5640(10)
_cell_angle_beta 88.0260(10)
_cell_angle_gamma 68.8790(10)
_cell_formula_units_Z 4
_cell_length_a 11.1097(4)
_cell_length_b 12.7025(5)
_cell_length_c 22.0182(8)
_cell_measurement_reflns_used 9819
_cell_measurement_temperature 120(2)
_cell_measurement_theta_max 27.47
_cell_measurement_theta_min 2.24
_cell_volume 2889.74(19)
_computing_cell_refinement 'SAINT V8.40B (Bruker AXS LLC, 2019)'
_computing_data_collection 'Bruker Instrument Service v8.5.0.27 Release'
_computing_data_reduction 'SAINT V8.40B (Bruker AXS LLC, 2019)'
_computing_molecular_graphics 'PLATON (Spek, 2017)'
_computing_publication_material 'PLATON (Spek, 2017)'
_computing_structure_refinement 'SHELXL-2017/1 (Sheldrick, 2017)'
_computing_structure_solution 'SHELXT 2018 (Sheldrick, 2018)'
_diffrn_ambient_temperature 120(2)
_diffrn_measured_fraction_theta_full 0.999
_diffrn_measured_fraction_theta_max 0.997
_diffrn_measurement_device_type 'Bruker D8 VENTURE Kappa Duo'
_diffrn_measurement_method '\f and \w scans'
_diffrn_radiation_monochromator 'Quazar Mo multilayer optic'
_diffrn_radiation_source 'I\mS micro-focus sealed tube'
_diffrn_radiation_type MoK\a
_diffrn_radiation_wavelength 0.71073
_diffrn_reflns_av_R_equivalents 0.0227
_diffrn_reflns_av_unetI/netI 0.0136
_diffrn_reflns_Laue_measured_fraction_full 0.999
_diffrn_reflns_Laue_measured_fraction_max 0.997
_diffrn_reflns_limit_h_max 14
_diffrn_reflns_limit_h_min -14
_diffrn_reflns_limit_k_max 16
_diffrn_reflns_limit_k_min -16
_diffrn_reflns_limit_l_max 28
_diffrn_reflns_limit_l_min -28
_diffrn_reflns_number 97184
_diffrn_reflns_point_group_measured_fraction_full 0.999
_diffrn_reflns_point_group_measured_fraction_max 0.997
_diffrn_reflns_theta_full 25.242
_diffrn_reflns_theta_max 27.490
_diffrn_reflns_theta_min 1.855
_exptl_absorpt_coefficient_mu 5.783
_exptl_absorpt_correction_T_max 0.52
_exptl_absorpt_correction_T_min 0.38
_exptl_absorpt_correction_type multi-scan
_exptl_absorpt_process_details
;
Krause, L., Herbst-Irmer, R., Sheldrick, G. M., Stalke, D. (2015).
J. Appl. Cryst. 48, 3-10.
;
_exptl_crystal_colour orange-yellow
_exptl_crystal_density_diffrn 1.851
_exptl_crystal_description prism
_exptl_crystal_F_000 1568
_exptl_crystal_size_max 0.38
_exptl_crystal_size_mid 0.19
_exptl_crystal_size_min 0.13
_refine_diff_density_max 1.285
_refine_diff_density_min -0.938
_refine_diff_density_rms 0.069
_refine_ls_extinction_method none
_refine_ls_goodness_of_fit_ref 1.081
_refine_ls_hydrogen_treatment constr
_refine_ls_matrix_type full
_refine_ls_number_parameters 653
_refine_ls_number_reflns 13240
_refine_ls_number_restraints 0
_refine_ls_restrained_S_all 1.081
_refine_ls_R_factor_all 0.0155
_refine_ls_R_factor_gt 0.0150
_refine_ls_shift/su_max 0.004
_refine_ls_shift/su_mean 0.000
_refine_ls_structure_factor_coef Fsqd
_refine_ls_weighting_details 'w=1/[\s^2^(Fo^2^)+(0.0090P)^2^+3.9627P] where P=(Fo^2^+2Fc^2^)/3'
_refine_ls_weighting_scheme calc
_refine_ls_wR_factor_gt 0.0343
_refine_ls_wR_factor_ref 0.0345
_reflns_Friedel_coverage 0.000
_reflns_number_gt 12947
_reflns_number_total 13240
_reflns_threshold_expression 'I > 2\s(I)'
_cod_data_source_file d5nj02886h2.cif
_cod_data_source_block zl273
_cod_depositor_comments 'Adding full bibliography for 7063939--7063948.cif.'
_cod_database_code 7063946
_shelx_shelxl_version_number 2017/1
_shelx_space_group_comment
;
The symmetry employed for this shelxl refinement is uniquely defined
by the following loop, which should always be used as a source of
symmetry information in preference to the above space-group names.
They are only intended as comments.
;
_shelx_estimated_absorpt_t_min 0.217
_shelx_estimated_absorpt_t_max 0.520

loop_
_space_group_symop_operation_xyz
'x, y, z'
'-x, -y, -z'

loop_
_atom_site_label
_atom_site_type_symbol
_atom_site_fract_x
_atom_site_fract_y
_atom_site_fract_z
_atom_site_U_iso_or_equiv
_atom_site_adp_type
_atom_site_occupancy
_atom_site_site_symmetry_order
_atom_site_calc_flag
_atom_site_refinement_flags_posn
_atom_site_refinement_flags_adp
_atom_site_refinement_flags_occupancy
_atom_site_disorder_assembly
_atom_site_disorder_group
Pt1 Pt 0.06453(2) 0.52913(2) 0.66431(2) 0.01245(2) Uani 1 1 d . . . . .
Cl1 Cl -0.02423(5) 0.42826(4) 0.73575(2) 0.02313(10) Uani 1 1 d . . . . .
Cl2 Cl 0.14921(5) 0.37026(4) 0.61012(2) 0.01833(9) Uani 1 1 d . . . . .
Fe1 Fe -0.14328(3) 0.84448(2) 0.61648(2) 0.01466(5) Uani 1 1 d . . . . .
P1 P 0.13438(5) 0.63227(4) 0.59510(2) 0.01272(9) Uani 1 1 d . . . . .
N1 N -0.00731(16) 0.66105(13) 0.71847(7) 0.0159(3) Uani 1 1 d . . . . .
N2 N 0.13005(18) 0.56919(15) 0.79849(8) 0.0217(4) Uani 1 1 d . . . . .
H2N H 0.153413 0.503889 0.779246 0.026 Uiso 1 1 d R U . . .
C1 C -0.10989(19) 0.76288(16) 0.70068(9) 0.0168(4) Uani 1 1 d . . . . .
C2 C -0.2329(2) 0.77198(18) 0.67991(10) 0.0226(4) Uani 1 1 d . . . . .
H2 H -0.261210 0.711179 0.674369 0.027 Uiso 1 1 calc R U . . .
C3 C -0.3062(2) 0.88975(19) 0.66889(10) 0.0258(5) Uani 1 1 d . . . . .
H3 H -0.392544 0.921100 0.654643 0.031 Uiso 1 1 calc R U . . .
C4 C -0.2284(2) 0.95220(17) 0.68282(9) 0.0231(4) Uani 1 1 d . . . . .
H4 H -0.253470 1.032239 0.679552 0.028 Uiso 1 1 calc R U . . .
C5 C -0.1065(2) 0.87370(16) 0.70249(9) 0.0194(4) Uani 1 1 d . . . . .
H5 H -0.035496 0.891789 0.714668 0.023 Uiso 1 1 calc R U . . .
C6 C 0.00392(18) 0.75360(16) 0.56436(9) 0.0158(4) Uani 1 1 d . . . . .
C7 C -0.1151(2) 0.74977(18) 0.54352(9) 0.0218(4) Uani 1 1 d . . . . .
H7 H -0.135687 0.683784 0.541400 0.026 Uiso 1 1 calc R U . . .
C8 C -0.1965(2) 0.8625(2) 0.52662(10) 0.0276(5) Uani 1 1 d . . . . .
H8 H -0.281409 0.884832 0.511019 0.033 Uiso 1 1 calc R U . . .
C9 C -0.1303(2) 0.93595(18) 0.53685(9) 0.0252(5) Uani 1 1 d . . . . .
H9 H -0.163427 1.015920 0.529563 0.030 Uiso 1 1 calc R U . . .
C10 C -0.0062(2) 0.86987(16) 0.55983(9) 0.0195(4) Uani 1 1 d . . . . .
H10 H 0.058643 0.897546 0.570351 0.023 Uiso 1 1 calc R U . . .
C11 C 0.0348(2) 0.65605(16) 0.77374(9) 0.0188(4) Uani 1 1 d . . . . .
H11 H -0.005742 0.718821 0.797532 0.023 Uiso 1 1 calc R U . . .
C12 C 0.21326(18) 0.56170(16) 0.52803(9) 0.0154(4) Uani 1 1 d . . . . .
C13 C 0.1462(2) 0.57559(17) 0.47399(9) 0.0204(4) Uani 1 1 d . . . . .
H13 H 0.058679 0.625181 0.471287 0.025 Uiso 1 1 calc R U . . .
C14 C 0.2065(2) 0.51735(19) 0.42404(10) 0.0244(4) Uani 1 1 d . . . . .
H14 H 0.160652 0.528049 0.387073 0.029 Uiso 1 1 calc R U . . .
C15 C 0.3332(2) 0.44385(18) 0.42791(10) 0.0221(4) Uani 1 1 d . . . . .
H15 H 0.374167 0.403685 0.393735 0.027 Uiso 1 1 calc R U . . .
C16 C 0.4002(2) 0.42882(18) 0.48166(10) 0.0237(4) Uani 1 1 d . . . . .
H16 H 0.487149 0.377931 0.484365 0.028 Uiso 1 1 calc R U . . .
C17 C 0.34102(19) 0.48770(17) 0.53158(9) 0.0200(4) Uani 1 1 d . . . . .
H17 H 0.387704 0.477544 0.568261 0.024 Uiso 1 1 calc R U . . .
C18 C 0.24705(18) 0.69187(16) 0.62255(9) 0.0170(4) Uani 1 1 d . . . . .
C19 C 0.3029(2) 0.75148(17) 0.58198(10) 0.0222(4) Uani 1 1 d . . . . .
H19 H 0.283117 0.759946 0.539829 0.027 Uiso 1 1 calc R U . . .
C20 C 0.3875(2) 0.79853(19) 0.60334(13) 0.0314(5) Uani 1 1 d . . . . .
H20 H 0.425602 0.838972 0.575751 0.038 Uiso 1 1 calc R U . . .
C21 C 0.4162(2) 0.7863(2) 0.66487(13) 0.0335(6) Uani 1 1 d . . . . .
H21 H 0.473966 0.818413 0.679289 0.040 Uiso 1 1 calc R U . . .
C22 C 0.3617(2) 0.7281(2) 0.70505(12) 0.0314(5) Uani 1 1 d . . . . .
H22 H 0.380917 0.720676 0.747224 0.038 Uiso 1 1 calc R U . . .
C23 C 0.2780(2) 0.68011(18) 0.68386(10) 0.0228(4) Uani 1 1 d . . . . .
H23 H 0.241589 0.638719 0.711713 0.027 Uiso 1 1 calc R U . . .
C24 C 0.1698(2) 0.56217(18) 0.86217(9) 0.0254(5) Uani 1 1 d . . . . .
H24 H 0.147393 0.640635 0.875323 0.031 Uiso 1 1 calc R U . . .
C25 C 0.3128(3) 0.5025(3) 0.86633(13) 0.0531(8) Uani 1 1 d . . . . .
H25A H 0.336821 0.427878 0.850172 0.080 Uiso 1 1 calc R U . . .
H25B H 0.339184 0.493555 0.909023 0.080 Uiso 1 1 calc R U . . .
H25C H 0.356215 0.547091 0.842534 0.080 Uiso 1 1 calc R U . . .
C26 C 0.0969(3) 0.5021(3) 0.90246(12) 0.0476(7) Uani 1 1 d . . . . .
H26A H 0.003888 0.542692 0.897693 0.071 Uiso 1 1 calc R U . . .
H26B H 0.120473 0.500393 0.945108 0.071 Uiso 1 1 calc R U . . .
H26C H 0.119505 0.424526 0.890519 0.071 Uiso 1 1 calc R U . . .
Pt51 Pt 0.87808(2) 0.00582(2) 0.84503(2) 0.01225(2) Uani 1 1 d . . . . .
Cl51 Cl 1.09368(4) -0.12064(4) 0.83475(2) 0.01832(9) Uani 1 1 d . . . . .
Cl52 Cl 0.81467(5) -0.14641(4) 0.86639(2) 0.01940(9) Uani 1 1 d . . . . .
Fe51 Fe 0.82703(3) 0.23619(2) 0.95247(2) 0.01773(6) Uani 1 1 d . . . . .
P51 P 0.67843(5) 0.13272(4) 0.85584(2) 0.01422(9) Uani 1 1 d . . . . .
N51 N 0.95401(15) 0.12974(13) 0.83545(7) 0.0141(3) Uani 1 1 d . . . . .
N52 N 0.99095(18) 0.12082(14) 0.73198(8) 0.0197(3) Uani 1 1 d . . . . .
H52N H 0.957170 0.066484 0.731800 0.024 Uiso 1 1 d R U . . .
C51 C 0.96841(18) 0.17866(17) 0.88913(9) 0.0162(4) Uani 1 1 d . . . . .
C52 C 1.00785(19) 0.11711(19) 0.94628(9) 0.0210(4) Uani 1 1 d . . . . .
H52 H 1.031050 0.037755 0.954379 0.025 Uiso 1 1 calc R U . . .
C53 C 1.0062(2) 0.1960(2) 0.98908(10) 0.0268(5) Uani 1 1 d . . . . .
H53 H 1.027972 0.178566 1.030951 0.032 Uiso 1 1 calc R U . . .
C54 C 0.9666(2) 0.3051(2) 0.95836(10) 0.0278(5) Uani 1 1 d . . . . .
H54 H 0.957596 0.373242 0.976228 0.033 Uiso 1 1 calc R U . . .
C55 C 0.9424(2) 0.29567(18) 0.89614(9) 0.0222(4) Uani 1 1 d . . . . .
H55 H 0.914405 0.355708 0.865315 0.027 Uiso 1 1 calc R U . . .
C56 C 0.67294(19) 0.20554(17) 0.92320(9) 0.0173(4) Uani 1 1 d . . . . .
C57 C 0.7138(2) 0.14782(19) 0.98194(9) 0.0215(4) Uani 1 1 d . . . . .
H57 H 0.741724 0.068420 0.991291 0.026 Uiso 1 1 calc R U . . .
C58 C 0.7049(2) 0.2307(2) 1.02360(10) 0.0276(5) Uani 1 1 d . . . . .
H58 H 0.726053 0.216268 1.065620 0.033 Uiso 1 1 calc R U . . .
C59 C 0.6588(2) 0.3390(2) 0.99132(10) 0.0288(5) Uani 1 1 d . . . . .
H59 H 0.644354 0.409250 1.008120 0.035 Uiso 1 1 calc R U . . .
C60 C 0.6381(2) 0.32422(18) 0.92954(10) 0.0221(4) Uani 1 1 d . . . . .
H60 H 0.606721 0.382737 0.898135 0.027 Uiso 1 1 calc R U . . .
C61 C 1.00198(19) 0.15826(16) 0.78468(9) 0.0166(4) Uani 1 1 d . . . . .
H61 H 1.047302 0.208783 0.785877 0.020 Uiso 1 1 calc R U . . .
C62 C 0.54490(19) 0.08211(17) 0.86426(9) 0.0190(4) Uani 1 1 d . . . . .
C63 C 0.4494(2) 0.1242(2) 0.90787(10) 0.0259(5) Uani 1 1 d . . . . .
H63 H 0.458885 0.172898 0.936464 0.031 Uiso 1 1 calc R U . . .
C64 C 0.3396(2) 0.0950(2) 0.90971(12) 0.0340(5) Uani 1 1 d . . . . .
H64 H 0.274406 0.124061 0.939496 0.041 Uiso 1 1 calc R U . . .
C65 C 0.3254(2) 0.0241(2) 0.86836(12) 0.0326(5) Uani 1 1 d . . . . .
H65 H 0.250425 0.004517 0.869634 0.039 Uiso 1 1 calc R U . . .
C66 C 0.4206(2) -0.01868(19) 0.82494(11) 0.0284(5) Uani 1 1 d . . . . .
H66 H 0.410817 -0.067739 0.796631 0.034 Uiso 1 1 calc R U . . .
C67 C 0.5305(2) 0.00997(18) 0.82266(10) 0.0225(4) Uani 1 1 d . . . . .
H67 H 0.595537 -0.019497 0.792882 0.027 Uiso 1 1 calc R U . . .
C68 C 0.61974(19) 0.24651(16) 0.79552(9) 0.0180(4) Uani 1 1 d . . . . .
C69 C 0.5026(2) 0.26818(18) 0.76633(10) 0.0232(4) Uani 1 1 d . . . . .
H69 H 0.453379 0.221714 0.776716 0.028 Uiso 1 1 calc R U . . .
C70 C 0.4576(2) 0.3577(2) 0.72205(10) 0.0282(5) Uani 1 1 d . . . . .
H70 H 0.377099 0.372719 0.702963 0.034 Uiso 1 1 calc R U . . .
C71 C 0.5294(2) 0.42443(19) 0.70584(10) 0.0278(5) Uani 1 1 d . . . . .
H71 H 0.499379 0.484117 0.674945 0.033 Uiso 1 1 calc R U . . .
C72 C 0.6451(2) 0.40443(19) 0.73459(10) 0.0263(5) Uani 1 1 d . . . . .
H72 H 0.693974 0.451006 0.723822 0.032 Uiso 1 1 calc R U . . .
C73 C 0.6897(2) 0.31625(17) 0.77919(10) 0.0218(4) Uani 1 1 d . . . . .
H73 H 0.769051 0.303217 0.798871 0.026 Uiso 1 1 calc R U . . .
C74 C 1.0527(2) 0.14495(17) 0.67533(9) 0.0213(4) Uani 1 1 d . . . . .
H74 H 1.070496 0.215998 0.678820 0.026 Uiso 1 1 calc R U . . .
C75 C 1.1792(3) 0.0494(2) 0.66537(13) 0.0401(6) Uani 1 1 d . . . . .
H75A H 1.236559 0.040422 0.699792 0.060 Uiso 1 1 calc R U . . .
H75B H 1.219961 0.066841 0.627677 0.060 Uiso 1 1 calc R U . . .
H75C H 1.163199 -0.020935 0.662194 0.060 Uiso 1 1 calc R U . . .
C76 C 0.9608(3) 0.1634(2) 0.62326(10) 0.0328(5) Uani 1 1 d . . . . .
H76A H 0.936995 0.096589 0.621439 0.049 Uiso 1 1 calc R U . . .
H76B H 1.002691 0.175978 0.584910 0.049 Uiso 1 1 calc R U . . .
H76C H 0.883075 0.229730 0.629617 0.049 Uiso 1 1 calc R U . . .
C1S C 0.4914(3) 0.1974(2) 0.60172(13) 0.0390(6) Uani 1 1 d . . . . .
H1S1 H 0.412066 0.264612 0.593952 0.047 Uiso 1 1 calc R U . . .
H1S2 H 0.489194 0.169137 0.644772 0.047 Uiso 1 1 calc R U . . .
Cl1S Cl 0.62666(6) 0.23678(6) 0.58966(3) 0.03798(14) Uani 1 1 d . . . . .
Cl2S Cl 0.49395(7) 0.09169(7) 0.55389(4) 0.0522(2) Uani 1 1 d . . . . .
C2S C 0.3967(3) 0.2865(3) 0.09912(15) 0.0485(8) Uani 1 1 d . . . . .
H2S1 H 0.368600 0.223338 0.113796 0.058 Uiso 1 1 calc R U . . .
H2S2 H 0.488630 0.253690 0.086931 0.058 Uiso 1 1 calc R U . . .
Cl3S Cl 0.3829(3) 0.37141(14) 0.15743(8) 0.1535(9) Uani 1 1 d . . . . .
Cl4S Cl 0.30553(10) 0.35805(9) 0.03521(5) 0.0736(3) Uani 1 1 d . . . . .

loop_
_atom_site_aniso_label
_atom_site_aniso_U_11
_atom_site_aniso_U_22
_atom_site_aniso_U_33
_atom_site_aniso_U_23
_atom_site_aniso_U_13
_atom_site_aniso_U_12
Pt1 0.01494(4) 0.00985(3) 0.01277(3) -0.00005(2) -0.00119(2) -0.00476(3)
Cl1 0.0369(3) 0.0173(2) 0.0189(2) -0.00048(17) 0.0056(2) -0.0149(2)
Cl2 0.0221(2) 0.0126(2) 0.0209(2) -0.00352(16) 0.00289(18) -0.00683(17)
Fe1 0.01282(12) 0.01394(12) 0.01549(13) -0.00029(10) 0.00015(10) -0.00290(10)
P1 0.0124(2) 0.0111(2) 0.0142(2) -0.00020(17) -0.00026(17) -0.00383(17)
N1 0.0206(8) 0.0119(7) 0.0149(7) -0.0002(6) 0.0000(6) -0.0058(6)
N2 0.0336(10) 0.0156(8) 0.0145(8) -0.0018(6) -0.0051(7) -0.0068(7)
C1 0.0209(10) 0.0135(9) 0.0145(9) 0.0001(7) 0.0038(7) -0.0051(7)
C2 0.0183(10) 0.0211(10) 0.0283(11) 0.0010(8) 0.0055(8) -0.0081(8)
C3 0.0167(10) 0.0247(11) 0.0306(11) 0.0031(9) 0.0075(8) -0.0025(8)
C4 0.0289(11) 0.0156(9) 0.0195(10) -0.0020(8) 0.0062(8) -0.0021(8)
C5 0.0283(11) 0.0153(9) 0.0144(9) -0.0013(7) -0.0004(8) -0.0077(8)
C6 0.0153(9) 0.0151(9) 0.0146(8) -0.0005(7) 0.0008(7) -0.0027(7)
C7 0.0184(10) 0.0242(10) 0.0197(10) -0.0057(8) -0.0018(8) -0.0030(8)
C8 0.0205(10) 0.0336(12) 0.0185(10) -0.0032(9) -0.0056(8) 0.0032(9)
C9 0.0281(11) 0.0196(10) 0.0172(10) 0.0040(8) 0.0026(8) 0.0029(8)
C10 0.0201(10) 0.0155(9) 0.0191(9) 0.0024(7) 0.0054(8) -0.0030(8)
C11 0.0258(10) 0.0149(9) 0.0169(9) -0.0023(7) 0.0013(8) -0.0087(8)
C12 0.0165(9) 0.0128(8) 0.0174(9) -0.0016(7) 0.0025(7) -0.0058(7)
C13 0.0182(10) 0.0196(10) 0.0203(10) -0.0014(8) -0.0011(8) -0.0028(8)
C14 0.0265(11) 0.0266(11) 0.0187(10) -0.0036(8) -0.0014(8) -0.0074(9)
C15 0.0239(10) 0.0208(10) 0.0221(10) -0.0078(8) 0.0073(8) -0.0079(8)
C16 0.0172(10) 0.0216(10) 0.0286(11) -0.0056(8) 0.0039(8) -0.0024(8)
C17 0.0167(9) 0.0212(10) 0.0206(10) -0.0032(8) -0.0009(8) -0.0045(8)
C18 0.0140(9) 0.0130(8) 0.0240(10) -0.0041(7) 0.0001(7) -0.0045(7)
C19 0.0191(10) 0.0169(9) 0.0301(11) -0.0052(8) 0.0077(8) -0.0061(8)
C20 0.0214(11) 0.0224(11) 0.0544(15) -0.0120(10) 0.0148(10) -0.0123(9)
C21 0.0183(11) 0.0279(12) 0.0588(17) -0.0187(11) 0.0017(10) -0.0108(9)
C22 0.0251(11) 0.0315(12) 0.0395(13) -0.0107(10) -0.0085(10) -0.0102(10)
C23 0.0198(10) 0.0223(10) 0.0271(11) -0.0016(8) -0.0048(8) -0.0080(8)
C24 0.0393(13) 0.0205(10) 0.0157(9) -0.0020(8) -0.0078(9) -0.0091(9)
C25 0.0398(16) 0.083(2) 0.0304(14) -0.0092(15) -0.0119(12) -0.0127(16)
C26 0.063(2) 0.0620(19) 0.0230(12) 0.0071(12) -0.0016(12) -0.0304(16)
Pt51 0.01276(3) 0.01168(3) 0.01309(3) 0.00017(2) -0.00003(2) -0.00552(3)
Cl51 0.0145(2) 0.0148(2) 0.0256(2) -0.00138(17) -0.00114(17) -0.00503(17)
Cl52 0.0183(2) 0.0150(2) 0.0272(2) 0.00085(17) 0.00027(18) -0.00926(17)
Fe51 0.01994(14) 0.02299(14) 0.01283(12) -0.00247(10) -0.00008(10) -0.01058(12)
P51 0.0132(2) 0.0151(2) 0.0144(2) -0.00104(17) -0.00057(17) -0.00510(18)
N51 0.0154(8) 0.0129(7) 0.0150(7) -0.0007(6) 0.0001(6) -0.0064(6)
N52 0.0301(9) 0.0162(8) 0.0169(8) -0.0023(6) 0.0050(7) -0.0137(7)
C51 0.0158(9) 0.0210(9) 0.0152(9) -0.0003(7) 0.0006(7) -0.0110(8)
C52 0.0162(9) 0.0305(11) 0.0184(9) 0.0042(8) -0.0022(7) -0.0118(8)
C53 0.0244(11) 0.0465(14) 0.0164(10) -0.0004(9) -0.0023(8) -0.0211(10)
C54 0.0353(12) 0.0386(13) 0.0209(10) -0.0100(9) 0.0031(9) -0.0254(11)
C55 0.0299(11) 0.0248(10) 0.0176(9) -0.0021(8) 0.0022(8) -0.0169(9)
C56 0.0155(9) 0.0202(9) 0.0162(9) -0.0025(7) 0.0005(7) -0.0063(7)
C57 0.0182(10) 0.0311(11) 0.0169(9) 0.0003(8) 0.0010(7) -0.0113(9)
C58 0.0241(11) 0.0478(14) 0.0146(9) -0.0067(9) 0.0042(8) -0.0166(10)
C59 0.0274(11) 0.0356(12) 0.0250(11) -0.0149(9) 0.0033(9) -0.0108(10)
C60 0.0208(10) 0.0206(10) 0.0229(10) -0.0059(8) -0.0004(8) -0.0042(8)
C61 0.0180(9) 0.0124(8) 0.0190(9) -0.0003(7) 0.0021(7) -0.0056(7)
C62 0.0157(9) 0.0211(10) 0.0210(10) 0.0018(8) -0.0027(7) -0.0078(8)
C63 0.0212(10) 0.0315(12) 0.0278(11) -0.0048(9) 0.0037(9) -0.0125(9)
C64 0.0214(11) 0.0413(14) 0.0416(14) -0.0022(11) 0.0072(10) -0.0151(10)
C65 0.0200(11) 0.0337(12) 0.0483(15) 0.0045(11) -0.0052(10) -0.0158(10)
C66 0.0248(11) 0.0255(11) 0.0373(13) 0.0012(9) -0.0117(9) -0.0115(9)
C67 0.0190(10) 0.0229(10) 0.0257(10) -0.0014(8) -0.0037(8) -0.0074(8)
C68 0.0192(9) 0.0156(9) 0.0156(9) -0.0027(7) -0.0002(7) -0.0017(7)
C69 0.0228(10) 0.0246(10) 0.0202(10) -0.0021(8) -0.0042(8) -0.0056(8)
C70 0.0263(11) 0.0293(12) 0.0230(11) -0.0007(9) -0.0085(9) -0.0024(9)
C71 0.0326(12) 0.0221(10) 0.0201(10) 0.0033(8) -0.0037(9) -0.0002(9)
C72 0.0291(12) 0.0208(10) 0.0258(11) 0.0035(8) 0.0006(9) -0.0061(9)
C73 0.0210(10) 0.0198(10) 0.0220(10) 0.0013(8) -0.0026(8) -0.0044(8)
C74 0.0311(11) 0.0181(9) 0.0161(9) -0.0020(7) 0.0077(8) -0.0109(8)
C75 0.0339(14) 0.0424(15) 0.0351(14) -0.0043(11) 0.0124(11) -0.0039(11)
C76 0.0455(15) 0.0336(13) 0.0193(11) 0.0035(9) 0.0003(10) -0.0154(11)
C1S 0.0344(14) 0.0318(13) 0.0459(15) -0.0116(11) 0.0016(11) -0.0045(11)
Cl1S 0.0300(3) 0.0416(3) 0.0351(3) -0.0070(3) -0.0033(2) -0.0029(3)
Cl2S 0.0426(4) 0.0482(4) 0.0569(4) -0.0224(3) -0.0222(3) 0.0001(3)
C2S 0.0310(14) 0.0479(17) 0.067(2) 0.0232(15) -0.0075(13) -0.0194(13)
Cl3S 0.273(3) 0.0941(10) 0.1059(11) 0.0011(9) -0.0785(14) -0.0754(14)
Cl4S 0.0733(6) 0.0736(6) 0.0612(5) 0.0300(5) -0.0113(5) -0.0169(5)

loop_
_atom_type_symbol
_atom_type_description
_atom_type_scat_dispersion_real
_atom_type_scat_dispersion_imag
_atom_type_scat_source
C C 0.0033 0.0016 'International Tables Vol C Tables 4.2.6.8 and 6.1.1.4'
H H 0.0000 0.0000 'International Tables Vol C Tables 4.2.6.8 and 6.1.1.4'
Cl Cl 0.1484 0.1585 'International Tables Vol C Tables 4.2.6.8 and 6.1.1.4'
Fe Fe 0.3463 0.8444 'International Tables Vol C Tables 4.2.6.8 and 6.1.1.4'
N N 0.0061 0.0033 'International Tables Vol C Tables 4.2.6.8 and 6.1.1.4'
P P 0.1023 0.0942 'International Tables Vol C Tables 4.2.6.8 and 6.1.1.4'
Pt Pt -1.7033 8.3905 'International Tables Vol C Tables 4.2.6.8 and 6.1.1.4'

loop_
_geom_angle_atom_site_label_1
_geom_angle_atom_site_label_2
_geom_angle_atom_site_label_3
_geom_angle
_geom_angle_site_symmetry_1
_geom_angle_site_symmetry_3
_geom_angle_publ_flag
N1 Pt1 P1 91.92(5) . . ?
N1 Pt1 Cl2 175.36(5) . . ?
P1 Pt1 Cl2 92.007(17) . . ?
N1 Pt1 Cl1 86.54(5) . . ?
P1 Pt1 Cl1 176.003(18) . . ?
Cl2 Pt1 Cl1 89.705(17) . . ?
C6 Fe1 C7 41.53(8) . . ?
C6 Fe1 C1 105.25(8) . . ?
C7 Fe1 C1 118.04(8) . . ?
C6 Fe1 C10 41.59(8) . . ?
C7 Fe1 C10 69.48(9) . . ?
C1 Fe1 C10 125.18(8) . . ?
C6 Fe1 C3 161.17(9) . . ?
C7 Fe1 C3 124.30(9) . . ?
C1 Fe1 C3 68.53(8) . . ?
C10 Fe1 C3 156.29(8) . . ?
C6 Fe1 C2 122.83(8) . . ?
C7 Fe1 C2 104.92(9) . . ?
C1 Fe1 C2 40.80(8) . . ?
C10 Fe1 C2 161.63(8) . . ?
C3 Fe1 C2 41.03(8) . . ?
C6 Fe1 C5 119.15(8) . . ?
C7 Fe1 C5 153.97(8) . . ?
C1 Fe1 C5 40.99(8) . . ?
C10 Fe1 C5 107.91(9) . . ?
C3 Fe1 C5 68.58(9) . . ?
C2 Fe1 C5 69.04(9) . . ?
C6 Fe1 C4 155.34(9) . . ?
C7 Fe1 C4 162.71(9) . . ?
C1 Fe1 C4 68.64(8) . . ?
C10 Fe1 C4 121.24(9) . . ?
C3 Fe1 C4 40.77(9) . . ?
C2 Fe1 C4 69.02(9) . . ?
C5 Fe1 C4 40.67(8) . . ?
C6 Fe1 C8 68.88(8) . . ?
C7 Fe1 C8 40.63(9) . . ?
C1 Fe1 C8 153.73(9) . . ?
C10 Fe1 C8 68.30(9) . . ?
C3 Fe1 C8 108.37(9) . . ?
C2 Fe1 C8 119.51(10) . . ?
C5 Fe1 C8 164.28(9) . . ?
C4 Fe1 C8 127.10(9) . . ?
C6 Fe1 C9 69.03(8) . . ?
C7 Fe1 C9 68.58(9) . . ?
C1 Fe1 C9 163.55(9) . . ?
C10 Fe1 C9 40.55(8) . . ?
C3 Fe1 C9 121.72(9) . . ?
C2 Fe1 C9 155.25(9) . . ?
C5 Fe1 C9 127.17(9) . . ?
C4 Fe1 C9 109.76(9) . . ?
C8 Fe1 C9 40.22(10) . . ?
C6 P1 C12 103.69(9) . . ?
C6 P1 C18 103.87(9) . . ?
C12 P1 C18 104.24(9) . . ?
C6 P1 Pt1 111.65(7) . . ?
C12 P1 Pt1 116.18(6) . . ?
C18 P1 Pt1 115.79(7) . . ?
C11 N1 C1 114.78(16) . . ?
C11 N1 Pt1 121.97(13) . . ?
C1 N1 Pt1 123.19(13) . . ?
C11 N2 C24 122.98(18) . . ?
C11 N2 H2N 116.2 . . ?
C24 N2 H2N 118.0 . . ?
C2 C1 N1 126.19(18) . . ?
C2 C1 C5 108.76(18) . . ?
N1 C1 C5 125.03(18) . . ?
C2 C1 Fe1 69.92(12) . . ?
N1 C1 Fe1 127.43(13) . . ?
C5 C1 Fe1 69.87(11) . . ?
C1 C2 C3 107.11(19) . . ?
C1 C2 Fe1 69.28(11) . . ?
C3 C2 Fe1 69.41(12) . . ?
C1 C2 H2 126.4 . . ?
C3 C2 H2 126.4 . . ?
Fe1 C2 H2 126.4 . . ?
C4 C3 C2 108.54(19) . . ?
C4 C3 Fe1 69.92(12) . . ?
C2 C3 Fe1 69.56(12) . . ?
C4 C3 H3 125.7 . . ?
C2 C3 H3 125.7 . . ?
Fe1 C3 H3 126.4 . . ?
C5 C4 C3 107.86(18) . . ?
C5 C4 Fe1 69.48(11) . . ?
C3 C4 Fe1 69.31(12) . . ?
C5 C4 H4 126.1 . . ?
C3 C4 H4 126.1 . . ?
Fe1 C4 H4 126.7 . . ?
C4 C5 C1 107.73(19) . . ?
C4 C5 Fe1 69.85(12) . . ?
C1 C5 Fe1 69.14(11) . . ?
C4 C5 H5 126.1 . . ?
C1 C5 H5 126.1 . . ?
Fe1 C5 H5 126.4 . . ?
C7 C6 C10 107.69(17) . . ?
C7 C6 P1 124.13(15) . . ?
C10 C6 P1 128.05(15) . . ?
C7 C6 Fe1 69.97(11) . . ?
C10 C6 Fe1 70.13(11) . . ?
P1 C6 Fe1 122.08(10) . . ?
C8 C7 C6 107.56(19) . . ?
C8 C7 Fe1 70.71(12) . . ?
C6 C7 Fe1 68.50(11) . . ?
C8 C7 H7 126.2 . . ?
C6 C7 H7 126.2 . . ?
Fe1 C7 H7 126.1 . . ?
C9 C8 C7 108.70(19) . . ?
C9 C8 Fe1 69.91(12) . . ?
C7 C8 Fe1 68.65(12) . . ?
C9 C8 H8 125.6 . . ?
C7 C8 H8 125.6 . . ?
Fe1 C8 H8 127.4 . . ?
C8 C9 C10 108.34(19) . . ?
C8 C9 Fe1 69.86(13) . . ?
C10 C9 Fe1 68.87(11) . . ?
C8 C9 H9 125.8 . . ?
C10 C9 H9 125.8 . . ?
Fe1 C9 H9 127.0 . . ?
C9 C10 C6 107.70(19) . . ?
C9 C10 Fe1 70.58(12) . . ?
C6 C10 Fe1 68.27(11) . . ?
C9 C10 H10 126.1 . . ?
C6 C10 H10 126.1 . . ?
Fe1 C10 H10 126.6 . . ?
N1 C11 N2 124.01(18) . . ?
N1 C11 H11 118.0 . . ?
N2 C11 H11 118.0 . . ?
C13 C12 C17 119.24(18) . . ?
C13 C12 P1 121.12(15) . . ?
C17 C12 P1 119.55(15) . . ?
C14 C13 C12 120.30(19) . . ?
C14 C13 H13 119.9 . . ?
C12 C13 H13 119.9 . . ?
C15 C14 C13 120.2(2) . . ?
C15 C14 H14 119.9 . . ?
C13 C14 H14 119.9 . . ?
C14 C15 C16 119.89(19) . . ?
C14 C15 H15 120.1 . . ?
C16 C15 H15 120.1 . . ?
C15 C16 C17 120.29(19) . . ?
C15 C16 H16 119.9 . . ?
C17 C16 H16 119.9 . . ?
C16 C17 C12 120.10(19) . . ?
C16 C17 H17 119.9 . . ?
C12 C17 H17 119.9 . . ?
C23 C18 C19 118.93(19) . . ?
C23 C18 P1 120.90(16) . . ?
C19 C18 P1 120.17(16) . . ?
C20 C19 C18 120.0(2) . . ?
C20 C19 H19 120.0 . . ?
C18 C19 H19 120.0 . . ?
C21 C20 C19 120.0(2) . . ?
C21 C20 H20 120.0 . . ?
C19 C20 H20 120.0 . . ?
C22 C21 C20 120.5(2) . . ?
C22 C21 H21 119.8 . . ?
C20 C21 H21 119.8 . . ?
C21 C22 C23 119.8(2) . . ?
C21 C22 H22 120.1 . . ?
C23 C22 H22 120.1 . . ?
C18 C23 C22 120.9(2) . . ?
C18 C23 H23 119.6 . . ?
C22 C23 H23 119.6 . . ?
N2 C24 C25 109.1(2) . . ?
N2 C24 C26 109.4(2) . . ?
C25 C24 C26 112.0(2) . . ?
N2 C24 H24 108.7 . . ?
C25 C24 H24 108.7 . . ?
C26 C24 H24 108.7 . . ?
C24 C25 H25A 109.5 . . ?
C24 C25 H25B 109.5 . . ?
H25A C25 H25B 109.5 . . ?
C24 C25 H25C 109.5 . . ?
H25A C25 H25C 109.5 . . ?
H25B C25 H25C 109.5 . . ?
C24 C26 H26A 109.5 . . ?
C24 C26 H26B 109.5 . . ?
H26A C26 H26B 109.5 . . ?
C24 C26 H26C 109.5 . . ?
H26A C26 H26C 109.5 . . ?
H26B C26 H26C 109.5 . . ?
N51 Pt51 P51 91.59(5) . . ?
N51 Pt51 Cl52 171.70(5) . . ?
P51 Pt51 Cl52 93.622(18) . . ?
N51 Pt51 Cl51 85.41(5) . . ?
P51 Pt51 Cl51 176.868(17) . . ?
Cl52 Pt51 Cl51 89.254(17) . . ?
C56 Fe51 C57 41.61(8) . . ?
C56 Fe51 C51 106.25(8) . . ?
C57 Fe51 C51 122.04(8) . . ?
C56 Fe51 C52 120.06(8) . . ?
C57 Fe51 C52 104.81(9) . . ?
C51 Fe51 C52 40.91(8) . . ?
C56 Fe51 C53 156.06(9) . . ?
C57 Fe51 C53 119.89(9) . . ?
C51 Fe51 C53 68.55(8) . . ?
C52 Fe51 C53 40.74(9) . . ?
C56 Fe51 C54 161.32(9) . . ?
C57 Fe51 C54 156.55(9) . . ?
C51 Fe51 C54 68.38(8) . . ?
C52 Fe51 C54 68.39(9) . . ?
C53 Fe51 C54 40.48(10) . . ?
C56 Fe51 C55 123.56(8) . . ?
C57 Fe51 C55 159.81(8) . . ?
C51 Fe51 C55 40.98(8) . . ?
C52 Fe51 C55 69.05(9) . . ?
C53 Fe51 C55 68.75(9) . . ?
C54 Fe51 C55 40.78(8) . . ?
C56 Fe51 C58 69.28(8) . . ?
C57 Fe51 C58 40.88(9) . . ?
C51 Fe51 C58 158.62(9) . . ?
C52 Fe51 C58 121.92(9) . . ?
C53 Fe51 C58 106.62(9) . . ?
C54 Fe51 C58 122.32(9) . . ?
C55 Fe51 C58 158.61(9) . . ?
C56 Fe51 C60 41.15(8) . . ?
C57 Fe51 C60 69.23(9) . . ?
C51 Fe51 C60 122.58(8) . . ?
C52 Fe51 C60 157.39(8) . . ?
C53 Fe51 C60 161.14(9) . . ?
C54 Fe51 C60 125.48(10) . . ?
C55 Fe51 C60 108.66(9) . . ?
C58 Fe51 C60 68.60(9) . . ?
C56 Fe51 C59 68.94(8) . . ?
C57 Fe51 C59 68.69(9) . . ?
C51 Fe51 C59 159.12(9) . . ?
C52 Fe51 C59 159.29(9) . . ?
C53 Fe51 C59 124.12(9) . . ?
C54 Fe51 C59 109.33(10) . . ?
C55 Fe51 C59 123.61(10) . . ?
C58 Fe51 C59 40.54(10) . . ?
C60 Fe51 C59 40.60(8) . . ?
C56 P51 C62 105.04(9) . . ?
C56 P51 C68 104.10(9) . . ?
C62 P51 C68 101.77(9) . . ?
C56 P51 Pt51 108.74(7) . . ?
C62 P51 Pt51 118.39(7) . . ?
C68 P51 Pt51 117.28(7) . . ?
C61 N51 C51 118.30(16) . . ?
C61 N51 Pt51 124.21(13) . . ?
C51 N51 Pt51 117.08(12) . . ?
C61 N52 C74 124.18(17) . . ?
C61 N52 H52N 117.9 . . ?
C74 N52 H52N 116.8 . . ?
N51 C51 C52 124.37(18) . . ?
N51 C51 C55 126.85(17) . . ?
C52 C51 C55 108.75(18) . . ?
N51 C51 Fe51 124.24(13) . . ?
C52 C51 Fe51 69.91(12) . . ?
C55 C51 Fe51 70.16(12) . . ?
C53 C52 C51 107.59(19) . . ?
C53 C52 Fe51 69.85(13) . . ?
C51 C52 Fe51 69.17(12) . . ?
C53 C52 H52 126.2 . . ?
C51 C52 H52 126.2 . . ?
Fe51 C52 H52 126.3 . . ?
C54 C53 C52 108.07(18) . . ?
C54 C53 Fe51 69.82(13) . . ?
C52 C53 Fe51 69.41(12) . . ?
C54 C53 H53 126.0 . . ?
C52 C53 H53 126.0 . . ?
Fe51 C53 H53 126.4 . . ?
C53 C54 C55 108.79(19) . . ?
C53 C54 Fe51 69.70(13) . . ?
C55 C54 Fe51 69.61(12) . . ?
C53 C54 H54 125.6 . . ?
C55 C54 H54 125.6 . . ?
Fe51 C54 H54 126.7 . . ?
C54 C55 C51 106.81(19) . . ?
C54 C55 Fe51 69.61(12) . . ?
C51 C55 Fe51 68.86(11) . . ?
C54 C55 H55 126.6 . . ?
C51 C55 H55 126.6 . . ?
Fe51 C55 H55 126.5 . . ?
C60 C56 C57 107.63(18) . . ?
C60 C56 P51 129.22(15) . . ?
C57 C56 P51 123.03(16) . . ?
C60 C56 Fe51 70.46(12) . . ?
C57 C56 Fe51 69.39(11) . . ?
P51 C56 Fe51 122.47(10) . . ?
C58 C57 C56 107.93(19) . . ?
C58 C57 Fe51 70.40(13) . . ?
C56 C57 Fe51 69.00(12) . . ?
C58 C57 H57 126.0 . . ?
C56 C57 H57 126.0 . . ?
Fe51 C57 H57 126.1 . . ?
C59 C58 C57 108.11(19) . . ?
C59 C58 Fe51 70.00(13) . . ?
C57 C58 Fe51 68.73(12) . . ?
C59 C58 H58 125.9 . . ?
C57 C58 H58 125.9 . . ?
Fe51 C58 H58 126.9 . . ?
C58 C59 C60 108.5(2) . . ?
C58 C59 Fe51 69.46(13) . . ?
C60 C59 Fe51 69.45(12) . . ?
C58 C59 H59 125.8 . . ?
C60 C59 H59 125.8 . . ?
Fe51 C59 H59 126.9 . . ?
C59 C60 C56 107.87(19) . . ?
C59 C60 Fe51 69.96(13) . . ?
C56 C60 Fe51 68.39(11) . . ?
C59 C60 H60 126.1 . . ?
C56 C60 H60 126.1 . . ?
Fe51 C60 H60 127.1 . . ?
N51 C61 N52 123.46(18) . . ?
N51 C61 H61 118.3 . . ?
N52 C61 H61 118.3 . . ?
C63 C62 C67 119.55(19) . . ?
C63 C62 P51 120.26(16) . . ?
C67 C62 P51 119.84(16) . . ?
C62 C63 C64 120.1(2) . . ?
C62 C63 H63 119.9 . . ?
C64 C63 H63 119.9 . . ?
C65 C64 C63 120.2(2) . . ?
C65 C64 H64 119.9 . . ?
C63 C64 H64 119.9 . . ?
C64 C65 C66 120.0(2) . . ?
C64 C65 H65 120.0 . . ?
C66 C65 H65 120.0 . . ?
C65 C66 C67 120.3(2) . . ?
C65 C66 H66 119.8 . . ?
C67 C66 H66 119.8 . . ?
C66 C67 C62 119.8(2) . . ?
C66 C67 H67 120.1 . . ?
C62 C67 H67 120.1 . . ?
C73 C68 C69 118.41(19) . . ?
C73 C68 P51 120.27(15) . . ?
C69 C68 P51 121.29(16) . . ?
C70 C69 C68 120.3(2) . . ?
C70 C69 H69 119.8 . . ?
C68 C69 H69 119.8 . . ?
C71 C70 C69 120.3(2) . . ?
C71 C70 H70 119.9 . . ?
C69 C70 H70 119.9 . . ?
C70 C71 C72 120.0(2) . . ?
C70 C71 H71 120.0 . . ?
C72 C71 H71 120.0 . . ?
C71 C72 C73 120.0(2) . . ?
C71 C72 H72 120.0 . . ?
C73 C72 H72 120.0 . . ?
C72 C73 C68 121.0(2) . . ?
C72 C73 H73 119.5 . . ?
C68 C73 H73 119.5 . . ?
N52 C74 C76 108.80(18) . . ?
N52 C74 C75 110.23(18) . . ?
C76 C74 C75 111.8(2) . . ?
N52 C74 H74 108.6 . . ?
C76 C74 H74 108.6 . . ?
C75 C74 H74 108.6 . . ?
C74 C75 H75A 109.5 . . ?
C74 C75 H75B 109.5 . . ?
H75A C75 H75B 109.5 . . ?
C74 C75 H75C 109.5 . . ?
H75A C75 H75C 109.5 . . ?
H75B C75 H75C 109.5 . . ?
C74 C76 H76A 109.5 . . ?
C74 C76 H76B 109.5 . . ?
H76A C76 H76B 109.5 . . ?
C74 C76 H76C 109.5 . . ?
H76A C76 H76C 109.5 . . ?
H76B C76 H76C 109.5 . . ?
Cl1S C1S Cl2S 111.64(15) . . ?
Cl1S C1S H1S1 109.3 . . ?
Cl2S C1S H1S1 109.3 . . ?
Cl1S C1S H1S2 109.3 . . ?
Cl2S C1S H1S2 109.3 . . ?
H1S1 C1S H1S2 108.0 . . ?
Cl3S C2S Cl4S 113.24(19) . . ?
Cl3S C2S H2S1 108.9 . . ?
Cl4S C2S H2S1 108.9 . . ?
Cl3S C2S H2S2 108.9 . . ?
Cl4S C2S H2S2 108.9 . . ?
H2S1 C2S H2S2 107.7 . . ?

loop_
_geom_bond_atom_site_label_1
_geom_bond_atom_site_label_2
_geom_bond_distance
_geom_bond_site_symmetry_2
_geom_bond_publ_flag
Pt1 N1 2.0364(16) . ?
Pt1 P1 2.2324(5) . ?
Pt1 Cl2 2.3039(5) . ?
Pt1 Cl1 2.3622(5) . ?
Fe1 C6 2.0098(19) . ?
Fe1 C7 2.030(2) . ?
Fe1 C1 2.0302(19) . ?
Fe1 C10 2.035(2) . ?
Fe1 C3 2.037(2) . ?
Fe1 C2 2.039(2) . ?
Fe1 C5 2.040(2) . ?
Fe1 C4 2.045(2) . ?
Fe1 C8 2.057(2) . ?
Fe1 C9 2.057(2) . ?
P1 C6 1.7973(19) . ?
P1 C12 1.8171(19) . ?
P1 C18 1.820(2) . ?
N1 C11 1.308(3) . ?
N1 C1 1.420(2) . ?
N2 C11 1.319(3) . ?
N2 C24 1.471(3) . ?
N2 H2N 0.9092 . ?
C1 C2 1.418(3) . ?
C1 C5 1.425(3) . ?
C2 C3 1.428(3) . ?
C2 H2 0.9500 . ?
C3 C4 1.422(3) . ?
C3 H3 0.9500 . ?
C4 C5 1.420(3) . ?
C4 H4 0.9500 . ?
C5 H5 0.9500 . ?
C6 C7 1.432(3) . ?
C6 C10 1.436(3) . ?
C7 C8 1.419(3) . ?
C7 H7 0.9500 . ?
C8 C9 1.415(4) . ?
C8 H8 0.9500 . ?
C9 C10 1.418(3) . ?
C9 H9 0.9500 . ?
C10 H10 0.9500 . ?
C11 H11 0.9500 . ?
C12 C13 1.391(3) . ?
C12 C17 1.392(3) . ?
C13 C14 1.387(3) . ?
C13 H13 0.9500 . ?
C14 C15 1.381(3) . ?
C14 H14 0.9500 . ?
C15 C16 1.384(3) . ?
C15 H15 0.9500 . ?
C16 C17 1.387(3) . ?
C16 H16 0.9500 . ?
C17 H17 0.9500 . ?
C18 C23 1.388(3) . ?
C18 C19 1.397(3) . ?
C19 C20 1.394(3) . ?
C19 H19 0.9500 . ?
C20 C21 1.387(4) . ?
C20 H20 0.9500 . ?
C21 C22 1.371(4) . ?
C21 H21 0.9500 . ?
C22 C23 1.392(3) . ?
C22 H22 0.9500 . ?
C23 H23 0.9500 . ?
C24 C25 1.496(4) . ?
C24 C26 1.522(4) . ?
C24 H24 1.0000 . ?
C25 H25A 0.9800 . ?
C25 H25B 0.9800 . ?
C25 H25C 0.9800 . ?
C26 H26A 0.9800 . ?
C26 H26B 0.9800 . ?
C26 H26C 0.9800 . ?
Pt51 N51 2.0316(16) . ?
Pt51 P51 2.2407(5) . ?
Pt51 Cl52 2.2967(5) . ?
Pt51 Cl51 2.3697(5) . ?
Fe51 C56 2.023(2) . ?
Fe51 C57 2.028(2) . ?
Fe51 C51 2.0311(19) . ?
Fe51 C52 2.041(2) . ?
Fe51 C53 2.047(2) . ?
Fe51 C54 2.048(2) . ?
Fe51 C55 2.048(2) . ?
Fe51 C58 2.050(2) . ?
Fe51 C60 2.051(2) . ?
Fe51 C59 2.057(2) . ?
P51 C56 1.796(2) . ?
P51 C62 1.816(2) . ?
P51 C68 1.834(2) . ?
N51 C61 1.304(2) . ?
N51 C51 1.417(2) . ?
N52 C61 1.313(3) . ?
N52 C74 1.468(2) . ?
N52 H52N 0.8969 . ?
C51 C52 1.423(3) . ?
C51 C55 1.428(3) . ?
C52 C53 1.423(3) . ?
C52 H52 0.9500 . ?
C53 C54 1.417(3) . ?
C53 H53 0.9500 . ?
C54 C55 1.427(3) . ?
C54 H54 0.9500 . ?
C55 H55 0.9500 . ?
C56 C60 1.432(3) . ?
C56 C57 1.439(3) . ?
C57 C58 1.424(3) . ?
C57 H57 0.9500 . ?
C58 C59 1.423(4) . ?
C58 H58 0.9500 . ?
C59 C60 1.425(3) . ?
C59 H59 0.9500 . ?
C60 H60 0.9500 . ?
C61 H61 0.9500 . ?
C62 C63 1.391(3) . ?
C62 C67 1.396(3) . ?
C63 C64 1.395(3) . ?
C63 H63 0.9500 . ?
C64 C65 1.380(4) . ?
C64 H64 0.9500 . ?
C65 C66 1.387(4) . ?
C65 H65 0.9500 . ?
C66 C67 1.392(3) . ?
C66 H66 0.9500 . ?
C67 H67 0.9500 . ?
C68 C73 1.395(3) . ?
C68 C69 1.398(3) . ?
C69 C70 1.395(3) . ?
C69 H69 0.9500 . ?
C70 C71 1.380(4) . ?
C70 H70 0.9500 . ?
C71 C72 1.383(3) . ?
C71 H71 0.9500 . ?
C72 C73 1.389(3) . ?
C72 H72 0.9500 . ?
C73 H73 0.9500 . ?
C74 C76 1.509(3) . ?
C74 C75 1.513(3) . ?
C74 H74 1.0000 . ?
C75 H75A 0.9800 . ?
C75 H75B 0.9800 . ?
C75 H75C 0.9800 . ?
C76 H76A 0.9800 . ?
C76 H76B 0.9800 . ?
C76 H76C 0.9800 . ?
C1S Cl1S 1.753(3) . ?
C1S Cl2S 1.761(3) . ?
C1S H1S1 0.9900 . ?
C1S H1S2 0.9900 . ?
C2S Cl3S 1.708(4) . ?
C2S Cl4S 1.752(3) . ?
C2S H2S1 0.9900 . ?
C2S H2S2 0.9900 . ?
